data_7208374
loop_
_publ_author_name
'Pang, Tao'
'Shang, Jie'
'Yang, Qin-Wan'
'Sun, Yu'
'Wu, An-Xin'
'Jiang, Hua'

_publ_section_title
;
 An unprecedented triple helix based on the tetrameric assembly of a
 macrocycle driven by weak C--H&#x22EF;\p and C--H&#x22EF;O interactions
;
_journal_issue 16
_journal_name_full CrystEngComm
_journal_page_first 5170
_journal_paper_doi 10.1039/c2ce25549a
_journal_volume 14
_journal_year 2012
_chemical_formula_sum 'C22 H22 N2 O2'
_chemical_formula_weight 346.42
_chemical_name_systematic
;
?
;
_space_group_IT_number 88
_symmetry_cell_setting tetragonal
_symmetry_space_group_name_Hall '-I 4ad'
_symmetry_space_group_name_H-M 'I 41/a :2'
_atom_sites_solution_hydrogens geom
_atom_sites_solution_primary direct
_atom_sites_solution_secondary difmap
_audit_creation_method SHELXL-97
_cell_angle_alpha 90.00
_cell_angle_beta 90.00
_cell_angle_gamma 90.00
_cell_formula_units_Z 16
_cell_length_a 27.9106(10)
_cell_length_b 27.9106(10)
_cell_length_c 9.8447(7)
_cell_measurement_reflns_used 2675
_cell_measurement_temperature 298(2)
_cell_measurement_theta_max 22.46
_cell_measurement_theta_min 2.63
_cell_volume 7669.0(7)
_computing_cell_refinement 'Bruker SMART'
_computing_data_collection 'Bruker SMART'
_computing_data_reduction 'Bruker SAINT'
_computing_molecular_graphics 'Bruker SHELXTL'
_computing_publication_material 'Bruker SHELXTL'
_computing_structure_refinement 'SHELXL-97 (Sheldrick, 1997)'
_computing_structure_solution 'SHELXS-97 (Sheldrick, 1990)'
_diffrn_ambient_temperature 298(2)
_diffrn_measured_fraction_theta_full 0.995
_diffrn_measured_fraction_theta_max 0.995
_diffrn_measurement_device_type 'CCD area detector'
_diffrn_measurement_method 'phi and omega scans'
_diffrn_radiation_monochromator graphite
_diffrn_radiation_source 'fine-focus sealed tube'
_diffrn_radiation_type MoK\a
_diffrn_radiation_wavelength 0.71073
_diffrn_reflns_av_R_equivalents 0.0353
_diffrn_reflns_av_sigmaI/netI 0.0167
_diffrn_reflns_limit_h_max 34
_diffrn_reflns_limit_h_min -21
_diffrn_reflns_limit_k_max 29
_diffrn_reflns_limit_k_min -34
_diffrn_reflns_limit_l_max 12
_diffrn_reflns_limit_l_min -12
_diffrn_reflns_number 43614
_diffrn_reflns_theta_full 25.99
_diffrn_reflns_theta_max 25.99
_diffrn_reflns_theta_min 2.06
_exptl_absorpt_coefficient_mu 0.077
_exptl_absorpt_correction_T_max 0.9969
_exptl_absorpt_correction_T_min 0.9772
_exptl_absorpt_correction_type multi-scan
_exptl_crystal_colour colorless
_exptl_crystal_density_diffrn 1.200
_exptl_crystal_density_method 'not measured'
_exptl_crystal_description block
_exptl_crystal_F_000 2944
_exptl_crystal_size_max 0.30
_exptl_crystal_size_mid 0.20
_exptl_crystal_size_min 0.04
_refine_diff_density_max 0.228
_refine_diff_density_min -0.236
_refine_diff_density_rms 0.050
_refine_ls_extinction_method none
_refine_ls_goodness_of_fit_ref 1.250
_refine_ls_hydrogen_treatment constr
_refine_ls_matrix_type full
_refine_ls_number_parameters 235
_refine_ls_number_reflns 3741
_refine_ls_number_restraints 0
_refine_ls_restrained_S_all 1.250
_refine_ls_R_factor_all 0.1018
_refine_ls_R_factor_gt 0.0938
_refine_ls_shift/su_max 0.000
_refine_ls_shift/su_mean 0.000
_refine_ls_structure_factor_coef Fsqd
_refine_ls_weighting_details 'calc w=1/[\s^2^(Fo^2^)+(0.0565P)^2^+13.6163P] where P=(Fo^2^+2Fc^2^)/3'
_refine_ls_weighting_scheme calc
_refine_ls_wR_factor_gt 0.2019
_refine_ls_wR_factor_ref 0.2055
_reflns_number_gt 3353
_reflns_number_total 3741
_reflns_threshold_expression >2sigma(I)
_cod_data_source_file c2ce25549a.txt
_cod_data_source_block 090713am
_cod_depositor_comments
;
The following automatic conversions were performed:

'_symmetry_cell_setting' value 'Tetragonal' changed to 'tetragonal'
according to /home/saulius/struct/CIF-dictionaries/cif_core.dic
dictionary named 'cif_core.dic' version 2.4.1 from 2010-06-29.

Automatic conversion script
Id: cif_fix_values 1891 2012-01-12 08:04:46Z andrius 
;
_cod_original_sg_symbol_H-M I4(1)/a
_cod_database_code 7208374

loop_
_symmetry_equiv_pos_as_xyz
'x, y, z'
'-x+1/2, -y, z+1/2'
'-y+3/4, x+1/4, z+1/4'
'y+3/4, -x+3/4, z+3/4'
'x+1/2, y+1/2, z+1/2'
'-x+1, -y+1/2, z+1'
'-y+5/4, x+3/4, z+3/4'
'y+5/4, -x+5/4, z+5/4'
'-x, -y, -z'
'x-1/2, y, -z-1/2'
'y-3/4, -x-1/4, -z-1/4'
'-y-3/4, x-3/4, -z-3/4'
'-x+1/2, -y+1/2, -z+1/2'
'x, y+1/2, -z'
'y-1/4, -x+1/4, -z+1/4'
'-y-1/4, x-1/4, -z-1/4'

loop_
_atom_site_label
_atom_site_type_symbol
_atom_site_fract_x
_atom_site_fract_y
_atom_site_fract_z
_atom_site_U_iso_or_equiv
_atom_site_adp_type
_atom_site_occupancy
_atom_site_symmetry_multiplicity
_atom_site_calc_flag
_atom_site_refinement_flags
C1 C 0.88830(11) 0.51969(10) -0.1964(3) 0.0532(8) Uani 1 1 d .
C2 C 0.84072(14) 0.53131(13) -0.2303(4) 0.0721(11) Uani 1 1 d .
H2 H 0.8292 0.5249 -0.3170 0.086 Uiso 1 1 calc R
C3 C 0.81182(12) 0.55183(14) -0.1367(5) 0.0728(11) Uani 1 1 d .
H3 H 0.7804 0.5592 -0.1601 0.087 Uiso 1 1 calc R
C4 C 0.82808(10) 0.56218(10) -0.0054(4) 0.0547(8) Uani 1 1 d .
C5 C 0.79912(12) 0.58407(13) 0.0939(5) 0.0740(11) Uani 1 1 d .
H5 H 0.7677 0.5921 0.0720 0.089 Uiso 1 1 calc R
C6 C 0.81550(12) 0.59370(13) 0.2196(5) 0.0696(11) Uani 1 1 d .
H6 H 0.7957 0.6087 0.2826 0.083 Uiso 1 1 calc R
C7 C 0.86247(11) 0.58109(10) 0.2554(3) 0.0533(8) Uani 1 1 d .
C8 C 0.89246(10) 0.56080(10) 0.1620(3) 0.0453(7) Uani 1 1 d .
H8 H 0.9239 0.5535 0.1859 0.054 Uiso 1 1 calc R
C9 C 0.87596(9) 0.55086(9) 0.0291(3) 0.0409(6) Uani 1 1 d .
C10 C 0.90553(10) 0.52919(10) -0.0702(3) 0.0443(7) Uani 1 1 d .
H10 H 0.9370 0.5214 -0.0488 0.053 Uiso 1 1 calc R
C11 C 0.91739(14) 0.57498(13) 0.4408(4) 0.0668(10) Uani 1 1 d .
H11A H 0.9222 0.5418 0.4147 0.080 Uiso 1 1 calc R
H11B H 0.9163 0.5763 0.5392 0.080 Uiso 1 1 calc R
C12 C 0.95785(14) 0.60303(13) 0.3940(3) 0.0596(9) Uani 1 1 d .
C13 C 0.99160(14) 0.62349(13) 0.3512(4) 0.0633(9) Uani 1 1 d .
C14 C 1.03432(14) 0.64226(16) 0.2832(4) 0.0767(11) Uani 1 1 d .
H14A H 1.0351 0.6769 0.2908 0.092 Uiso 1 1 calc R
H14B H 1.0629 0.6295 0.3259 0.092 Uiso 1 1 calc R
C15 C 1.00019(13) 0.65798(13) 0.0620(4) 0.0672(10) Uani 1 1 d .
H15A H 1.0121 0.6906 0.0586 0.081 Uiso 1 1 calc R
H15B H 0.9690 0.6584 0.1056 0.081 Uiso 1 1 calc R
C16 C 0.99551(12) 0.63875(13) -0.0788(4) 0.0659(10) Uani 1 1 d .
H16A H 0.9813 0.6070 -0.0754 0.079 Uiso 1 1 calc R
H16B H 0.9743 0.6593 -0.1309 0.079 Uiso 1 1 calc R
C17 C 1.07543(12) 0.60872(15) -0.0636(4) 0.0702(10) Uani 1 1 d .
H17A H 1.1067 0.6092 -0.1065 0.084 Uiso 1 1 calc R
H17B H 1.0649 0.5757 -0.0584 0.084 Uiso 1 1 calc R
C18 C 1.07926(12) 0.62898(15) 0.0768(4) 0.0722(11) Uani 1 1 d .
H18A H 1.1017 0.6101 0.1298 0.087 Uiso 1 1 calc R
H18B H 1.0911 0.6616 0.0724 0.087 Uiso 1 1 calc R
C19 C 1.03747(15) 0.61715(15) -0.2831(4) 0.0772(11) Uani 1 1 d .
H19A H 1.0692 0.6148 -0.3225 0.093 Uiso 1 1 calc R
H19B H 1.0192 0.6396 -0.3375 0.093 Uiso 1 1 calc R
C20 C 1.01406(13) 0.56929(16) -0.2907(4) 0.0687(10) Uani 1 1 d .
C21 C 0.99262(13) 0.53271(14) -0.2853(4) 0.0621(9) Uani 1 1 d .
C22 C 0.96352(14) 0.48927(13) -0.2837(4) 0.0687(10) Uani 1 1 d .
H22A H 0.9743 0.4682 -0.3559 0.082 Uiso 1 1 calc R
H22B H 0.9684 0.4728 -0.1981 0.082 Uiso 1 1 calc R
N1 N 1.03303(10) 0.62836(10) 0.1407(3) 0.0599(7) Uani 1 1 d .
N2 N 1.04172(10) 0.63607(11) -0.1458(3) 0.0639(8) Uani 1 1 d .
O1 O 0.91322(9) 0.49839(9) -0.3008(2) 0.0686(7) Uani 1 1 d .
O2 O 0.87317(9) 0.59078(9) 0.3888(2) 0.0687(7) Uani 1 1 d .

loop_
_atom_site_aniso_label
_atom_site_aniso_U_11
_atom_site_aniso_U_22
_atom_site_aniso_U_33
_atom_site_aniso_U_23
_atom_site_aniso_U_13
_atom_site_aniso_U_12
C1 0.0588(19) 0.0360(15) 0.065(2) -0.0044(14) -0.0079(16) -0.0087(13)
C2 0.070(2) 0.064(2) 0.082(3) -0.006(2) -0.034(2) -0.0034(18)
C3 0.0436(18) 0.069(2) 0.106(3) 0.001(2) -0.025(2) 0.0075(16)
C4 0.0412(16) 0.0411(16) 0.082(2) 0.0065(15) -0.0043(16) 0.0040(12)
C5 0.0353(17) 0.068(2) 0.118(4) -0.001(2) 0.005(2) 0.0174(15)
C6 0.0512(19) 0.064(2) 0.094(3) -0.007(2) 0.026(2) 0.0132(16)
C7 0.0511(17) 0.0434(16) 0.066(2) -0.0001(15) 0.0188(15) 0.0003(13)
C8 0.0357(14) 0.0406(15) 0.0595(19) 0.0059(13) 0.0070(13) 0.0033(11)
C9 0.0354(13) 0.0280(12) 0.0592(18) 0.0053(12) 0.0020(12) -0.0028(10)
C10 0.0360(14) 0.0388(14) 0.0580(18) -0.0022(13) -0.0015(13) -0.0029(11)
C11 0.087(3) 0.065(2) 0.0484(19) -0.0004(16) 0.0126(18) 0.0106(19)
C12 0.069(2) 0.064(2) 0.0466(18) -0.0108(16) 0.0025(17) 0.0148(18)
C13 0.072(2) 0.066(2) 0.052(2) -0.0103(17) 0.0004(18) 0.0009(18)
C14 0.074(2) 0.084(3) 0.072(3) -0.009(2) -0.012(2) -0.019(2)
C15 0.066(2) 0.061(2) 0.075(3) 0.0027(18) 0.0020(19) 0.0102(17)
C16 0.0526(19) 0.069(2) 0.076(3) 0.0091(19) -0.0170(17) 0.0032(16)
C17 0.0438(18) 0.095(3) 0.071(2) 0.014(2) 0.0090(17) 0.0047(17)
C18 0.0466(19) 0.091(3) 0.079(3) 0.019(2) -0.0109(18) -0.0135(18)
C19 0.073(2) 0.091(3) 0.068(3) 0.014(2) 0.003(2) -0.019(2)
C20 0.062(2) 0.086(3) 0.058(2) -0.0024(19) 0.0040(17) 0.000(2)
C21 0.064(2) 0.069(2) 0.054(2) -0.0067(17) 0.0090(16) 0.0076(18)
C22 0.084(3) 0.060(2) 0.062(2) -0.0152(17) 0.0060(19) 0.0187(18)
N1 0.0505(15) 0.0704(18) 0.0587(17) 0.0030(14) -0.0078(13) -0.0063(13)
N2 0.0582(17) 0.0721(19) 0.0613(18) 0.0107(15) -0.0029(14) -0.0123(14)
O1 0.0773(17) 0.0663(15) 0.0624(15) -0.0210(12) -0.0060(13) -0.0076(12)
O2 0.0666(15) 0.0766(16) 0.0629(15) -0.0091(12) 0.0221(12) 0.0109(12)

loop_
_atom_type_symbol
_atom_type_description
_atom_type_scat_dispersion_real
_atom_type_scat_dispersion_imag
_atom_type_scat_source
C C 0.0033 0.0016 'International Tables Vol C Tables 4.2.6.8 and 6.1.1.4'
H H 0.0000 0.0000 'International Tables Vol C Tables 4.2.6.8 and 6.1.1.4'
N N 0.0061 0.0033 'International Tables Vol C Tables 4.2.6.8 and 6.1.1.4'
O O 0.0106 0.0060 'International Tables Vol C Tables 4.2.6.8 and 6.1.1.4'

loop_
_geom_angle_atom_site_label_1
_geom_angle_atom_site_label_2
_geom_angle_atom_site_label_3
_geom_angle
C10 C1 O1 126.1(3)
C10 C1 C2 120.4(3)
O1 C1 C2 113.5(3)
C3 C2 C1 119.9(3)
C3 C2 H2 120.0
C1 C2 H2 120.0
C2 C3 C4 121.5(3)
C2 C3 H3 119.2
C4 C3 H3 119.2
C3 C4 C5 123.0(3)
C3 C4 C9 118.8(3)
C5 C4 C9 118.2(3)
C6 C5 C4 122.0(3)
C6 C5 H5 119.0
C4 C5 H5 119.0
C5 C6 C7 119.9(3)
C5 C6 H6 120.0
C7 C6 H6 120.0
C8 C7 O2 126.3(3)
C8 C7 C6 120.5(3)
O2 C7 C6 113.2(3)
C7 C8 C9 120.3(3)
C7 C8 H8 119.9
C9 C8 H8 119.9
C4 C9 C10 118.7(3)
C4 C9 C8 119.1(3)
C10 C9 C8 122.2(2)
C1 C10 C9 120.6(3)
C1 C10 H10 119.7
C9 C10 H10 119.7
O2 C11 C12 113.5(3)
O2 C11 H11A 108.9
C12 C11 H11A 108.9
O2 C11 H11B 108.9
C12 C11 H11B 108.9
H11A C11 H11B 107.7
C13 C12 C11 175.9(4)
C12 C13 C14 170.7(4)
N1 C14 C13 109.0(3)
N1 C14 H14A 109.9
C13 C14 H14A 109.9
N1 C14 H14B 109.9
C13 C14 H14B 109.9
H14A C14 H14B 108.3
N1 C15 C16 110.2(3)
N1 C15 H15A 109.6
C16 C15 H15A 109.6
N1 C15 H15B 109.6
C16 C15 H15B 109.6
H15A C15 H15B 108.1
N2 C16 C15 111.3(3)
N2 C16 H16A 109.4
C15 C16 H16A 109.4
N2 C16 H16B 109.4
C15 C16 H16B 109.4
H16A C16 H16B 108.0
N2 C17 C18 111.2(3)
N2 C17 H17A 109.4
C18 C17 H17A 109.4
N2 C17 H17B 109.4
C18 C17 H17B 109.4
H17A C17 H17B 108.0
N1 C18 C17 109.6(3)
N1 C18 H18A 109.8
C17 C18 H18A 109.8
N1 C18 H18B 109.8
C17 C18 H18B 109.8
H18A C18 H18B 108.2
N2 C19 C20 114.0(3)
N2 C19 H19A 108.7
C20 C19 H19A 108.7
N2 C19 H19B 108.7
C20 C19 H19B 108.7
H19A C19 H19B 107.6
C21 C20 C19 173.1(4)
C20 C21 C22 176.0(4)
O1 C22 C21 113.3(3)
O1 C22 H22A 108.9
C21 C22 H22A 108.9
O1 C22 H22B 108.9
C21 C22 H22B 108.9
H22A C22 H22B 107.7
C18 N1 C14 113.4(3)
C18 N1 C15 109.0(3)
C14 N1 C15 112.1(3)
C16 N2 C19 111.6(3)
C16 N2 C17 110.4(3)
C19 N2 C17 112.2(3)
C1 O1 C22 118.9(3)
C7 O2 C11 118.5(2)

loop_
_geom_bond_atom_site_label_1
_geom_bond_atom_site_label_2
_geom_bond_distance
C1 C10 1.358(4)
C1 O1 1.377(4)
C1 C2 1.407(5)
C2 C3 1.352(6)
C2 H2 0.9300
C3 C4 1.400(5)
C3 H3 0.9300
C4 C5 1.408(5)
C4 C9 1.414(4)
C5 C6 1.346(6)
C5 H5 0.9300
C6 C7 1.403(5)
C6 H6 0.9300
C7 C8 1.366(4)
C7 O2 1.374(4)
C8 C9 1.415(4)
C8 H8 0.9300
C9 C10 1.415(4)
C10 H10 0.9300
C11 O2 1.407(4)
C11 C12 1.449(5)
C11 H11A 0.9700
C11 H11B 0.9700
C12 C13 1.179(5)
C13 C14 1.464(5)
C14 N1 1.456(5)
C14 H14A 0.9700
C14 H14B 0.9700
C15 N1 1.457(4)
C15 C16 1.493(5)
C15 H15A 0.9700
C15 H15B 0.9700
C16 N2 1.450(5)
C16 H16A 0.9700
C16 H16B 0.9700
C17 N2 1.457(4)
C17 C18 1.497(5)
C17 H17A 0.9700
C17 H17B 0.9700
C18 N1 1.436(4)
C18 H18A 0.9700
C18 H18B 0.9700
C19 N2 1.456(5)
C19 C20 1.489(6)
C19 H19A 0.9700
C19 H19B 0.9700
C20 C21 1.185(5)
C21 C22 1.459(5)
C22 O1 1.437(4)
C22 H22A 0.9700
C22 H22B 0.9700

loop_
_geom_torsion_atom_site_label_1
_geom_torsion_atom_site_label_2
_geom_torsion_atom_site_label_3
_geom_torsion_atom_site_label_4
_geom_torsion
C10 C1 C2 C3 -0.4(5)
O1 C1 C2 C3 179.1(3)
C1 C2 C3 C4 0.3(6)
C2 C3 C4 C5 179.2(4)
C2 C3 C4 C9 0.1(5)
C3 C4 C5 C6 180.0(4)
C9 C4 C5 C6 -1.0(5)
C4 C5 C6 C7 -1.1(6)
C5 C6 C7 C8 2.6(5)
C5 C6 C7 O2 -176.7(3)
O2 C7 C8 C9 177.2(3)
C6 C7 C8 C9 -2.0(4)
C3 C4 C9 C10 -0.4(4)
C5 C4 C9 C10 -179.5(3)
C3 C4 C9 C8 -179.4(3)
C5 C4 C9 C8 1.5(4)
C7 C8 C9 C4 -0.1(4)
C7 C8 C9 C10 -179.0(3)
O1 C1 C10 C9 -179.3(3)
C2 C1 C10 C9 0.0(4)
C4 C9 C10 C1 0.4(4)
C8 C9 C10 C1 179.3(3)
O2 C11 C12 C13 -109(6)
C11 C12 C13 C14 9(8)
C12 C13 C14 N1 35(3)
N1 C15 C16 N2 -57.3(4)
N2 C17 C18 N1 59.0(4)
N2 C19 C20 C21 33(4)
C19 C20 C21 C22 81(7)
C20 C21 C22 O1 -22(6)
C17 C18 N1 C14 173.3(3)
C17 C18 N1 C15 -61.1(4)
C13 C14 N1 C18 -158.5(3)
C13 C14 N1 C15 77.6(4)
C16 C15 N1 C18 60.6(4)
C16 C15 N1 C14 -173.1(3)
C15 C16 N2 C19 179.8(3)
C15 C16 N2 C17 54.2(4)
C20 C19 N2 C16 -56.3(4)
C20 C19 N2 C17 68.3(4)
C18 C17 N2 C16 -55.0(4)
C18 C17 N2 C19 179.8(3)
C10 C1 O1 C22 -6.9(5)
C2 C1 O1 C22 173.7(3)
C21 C22 O1 C1 -71.1(4)
C8 C7 O2 C11 -6.1(5)
C6 C7 O2 C11 173.2(3)
C12 C11 O2 C7 74.3(4)
